data_1568789
loop_
_publ_author_name
'Chlebosz, Dorota'
'Goldeman, Waldemar'
'Janus, Krzysztof'
'Szuster, Micha\/l'
'Kiersnowski, Adam'

_publ_section_title
;
 Synthesis, Solution, and Solid State Properties of Homological
 Dialkylated Naphthalene Diimides---A Systematic Review of Molecules for
 Next-Generation Organic Electronics
;
_journal_issue 7
_journal_name_full Molecules
_journal_page_first 2940
_journal_paper_doi 10.3390/molecules28072940
_journal_volume 28
_journal_year 2023
_chemical_formula_moiety 'C32 H42 N2 O4'
_chemical_formula_sum 'C32 H42 N2 O4'
_chemical_formula_weight 518.67
_space_group_crystal_system monoclinic
_space_group_IT_number 14
_space_group_name_Hall '-P 2ybc'
_space_group_name_H-M_alt 'P 1 21/c 1'
_atom_sites_solution_hydrogens geom
_atom_sites_solution_primary dual
_audit_creation_date 2020-02-13
_audit_creation_method
;
Olex2 1.2
(compiled 2018.05.29 svn.r3508 for OlexSys, GUI svn.r5506)
;
_cell_angle_alpha 90
_cell_angle_beta 95.026(6)
_cell_angle_gamma 90
_cell_formula_units_Z 2
_cell_length_a 7.8486(5)
_cell_length_b 4.8383(5)
_cell_length_c 37.741(2)
_cell_measurement_reflns_used 1266
_cell_measurement_temperature 293(2)
_cell_measurement_theta_max 21.8420
_cell_measurement_theta_min 3.8410
_cell_volume 1427.66(19)
_computing_cell_refinement 'CrysAlisPro 1.171.40.67a (Rigaku OD, 2019)'
_computing_data_collection 'CrysAlisPro 1.171.40.67a (Rigaku OD, 2019)'
_computing_data_reduction 'CrysAlisPro 1.171.40.67a (Rigaku OD, 2019)'
_computing_molecular_graphics 'Olex2 (Dolomanov et al., 2009)'
_computing_publication_material 'Olex2 (Dolomanov et al., 2009)'
_computing_structure_refinement 'ShelXL (Sheldrick, 2015)'
_computing_structure_solution 'ShelXT (Sheldrick, 2015)'
_diffrn_ambient_temperature 293(2)
_diffrn_detector 'CCD plate'
_diffrn_detector_area_resol_mean 16.0593
_diffrn_detector_type EosS2
_diffrn_measured_fraction_theta_full 0.997
_diffrn_measured_fraction_theta_max 0.828
_diffrn_measurement_details
;
List of Runs (angles in degrees, time in seconds):

  # Type    Start    End  Width  t~exp~   \w     \q     \k     \f   Frames
--------------------------------------------------------------------------
  1  \w     28.00  68.20   0.30   60.00    --   18.63 -99.00-180.00  134
  2  \w     43.00  71.20   0.30   60.00    --  -19.25 178.00  60.00   94
  3  \w    -72.00  53.10   0.30   60.00    --  -19.25  38.00-150.00  417
  4  \w    -39.00  11.10   0.30   60.00    --  -19.25 -77.00 -30.00  167
;
_diffrn_measurement_device 'four-circle diffractometer'
_diffrn_measurement_device_type 'New Xcalibur, EosS2'
_diffrn_measurement_method '\w scans'
_diffrn_orient_matrix_type 'CrysAlisPro convention (1999,Acta A55,543-557)'
_diffrn_orient_matrix_UB_11 0.0124750000
_diffrn_orient_matrix_UB_12 0.0147475000
_diffrn_orient_matrix_UB_13 0.0147011000
_diffrn_orient_matrix_UB_21 -0.0395502000
_diffrn_orient_matrix_UB_22 -0.0934396000
_diffrn_orient_matrix_UB_23 0.0022895000
_diffrn_orient_matrix_UB_31 0.0583488000
_diffrn_orient_matrix_UB_32 -0.0663986000
_diffrn_orient_matrix_UB_33 0.0000078000
_diffrn_radiation_monochromator graphite
_diffrn_radiation_probe x-ray
_diffrn_radiation_type AgK\a
_diffrn_radiation_wavelength 0.56087
_diffrn_reflns_av_R_equivalents 0.0148
_diffrn_reflns_av_unetI/netI 0.0275
_diffrn_reflns_Laue_measured_fraction_full 0.997
_diffrn_reflns_Laue_measured_fraction_max 0.828
_diffrn_reflns_limit_h_max 9
_diffrn_reflns_limit_h_min -10
_diffrn_reflns_limit_k_max 4
_diffrn_reflns_limit_k_min -6
_diffrn_reflns_limit_l_max 22
_diffrn_reflns_limit_l_min -48
_diffrn_reflns_number 4992
_diffrn_reflns_point_group_measured_fraction_full 0.997
_diffrn_reflns_point_group_measured_fraction_max 0.828
_diffrn_reflns_theta_full 19.665
_diffrn_reflns_theta_max 22.184
_diffrn_reflns_theta_min 3.350
_diffrn_source 'fine-focus sealed X-ray tube'
_diffrn_source_type 'Enhance (Ag) X-ray Source'
_exptl_absorpt_coefficient_mu 0.050
_exptl_absorpt_correction_T_max 1.00000
_exptl_absorpt_correction_T_min 0.91099
_exptl_absorpt_correction_type multi-scan
_exptl_absorpt_process_details
;
CrysAlisPro 1.171.40.67a (Rigaku Oxford Diffraction, 2019)
Empirical absorption correction using spherical harmonics,
 implemented in SCALE3 ABSPACK scaling algorithm.
;
_exptl_crystal_density_diffrn 1.207
_exptl_crystal_description plate
_exptl_crystal_F_000 560
_exptl_crystal_size_max 0.5
_exptl_crystal_size_mid 0.4
_exptl_crystal_size_min 0.07
_refine_diff_density_max 0.161
_refine_diff_density_min -0.117
_refine_diff_density_rms 0.032
_refine_ls_extinction_method none
_refine_ls_goodness_of_fit_ref 1.044
_refine_ls_hydrogen_treatment constr
_refine_ls_matrix_type full
_refine_ls_number_parameters 173
_refine_ls_number_reflns 3040
_refine_ls_number_restraints 0
_refine_ls_restrained_S_all 1.044
_refine_ls_R_factor_all 0.0659
_refine_ls_R_factor_gt 0.0439
_refine_ls_shift/su_max 0.001
_refine_ls_shift/su_mean 0.000
_refine_ls_structure_factor_coef Fsqd
_refine_ls_weighting_details 'w=1/[\s^2^(Fo^2^)+(0.0531P)^2^+0.1312P] where P=(Fo^2^+2Fc^2^)/3'
_refine_ls_weighting_scheme calc
_refine_ls_wR_factor_gt 0.1064
_refine_ls_wR_factor_ref 0.1189
_reflns_Friedel_coverage 0.000
_reflns_number_gt 2168
_reflns_number_total 3040
_reflns_threshold_expression 'I > 2\s(I)'
_cod_data_source_file NDI_C9.cif
_cod_data_source_block ndi_c9
_cod_database_code 1568789
_shelx_shelxl_version_number 2018/3
_shelx_space_group_comment
;
The symmetry employed for this shelxl refinement is uniquely defined
by the following loop, which should always be used as a source of
symmetry information in preference to the above space-group names.
They are only intended as comments.
;
_reflns_odcompleteness_completeness 99.31
_reflns_odcompleteness_iscentric 1
_reflns_odcompleteness_theta 19.94
_olex2_refinement_description
;
1. Fixed Uiso
 At 1.2 times of:
  All C(H) groups, All C(H,H) groups
 At 1.5 times of:
  All C(H,H,H) groups
2.a Secondary CH2 refined with riding coordinates:
 C1(H1A,H1B), C2(H2A,H2B), C3(H3A,H3B), C7(H7A,H7B), C4(H4A,H4B), C5(H5A,H5B),
 C6(H6A,H6B), C8(H8A,H8B)
2.b Aromatic/amide H refined with riding coordinates:
 C16(H16), C13(H13)
2.c Idealised Me refined as rotating group:
 C9(H9A,H9B,H9C)
;
_olex2_date_sample_data_collection 2020-02-11
_olex2_submission_special_instructions 'No special instructions were received'
_oxdiff_exptl_absorpt_empirical_details
;
Empirical correction (ABSPACK) includes:
- Absorption correction using spherical harmonics
- Frame scaling
;
_oxdiff_exptl_absorpt_empirical_full_max 1.210
_oxdiff_exptl_absorpt_empirical_full_min 0.850

loop_
_space_group_symop_operation_xyz
'x, y, z'
'-x, y+1/2, -z+1/2'
'-x, -y, -z'
'x, -y-1/2, z-1/2'

loop_
_atom_site_label
_atom_site_type_symbol
_atom_site_fract_x
_atom_site_fract_y
_atom_site_fract_z
_atom_site_U_iso_or_equiv
_atom_site_adp_type
_atom_site_occupancy
_atom_site_site_symmetry_order
_atom_site_calc_flag
_atom_site_refinement_flags_posn
_atom_site_refinement_flags_adp
_atom_site_refinement_flags_occupancy
_atom_site_disorder_assembly
_atom_site_disorder_group
O2 O 0.50190(12) 0.3094(2) 0.53865(3) 0.0506(3) Uani 1 1 d . . . . .
O1 O 0.19741(13) 1.0007(2) 0.58355(3) 0.0565(3) Uani 1 1 d . . . . .
N1 N 0.34967(13) 0.6536(2) 0.56150(3) 0.0395(3) Uani 1 1 d . . . . .
C12 C 0.22383(16) 0.3824(3) 0.51115(3) 0.0350(3) Uani 1 1 d . . . . .
C14 C 0.06982(15) 0.5299(3) 0.51245(3) 0.0333(3) Uani 1 1 d . . . . .
C11 C 0.36968(17) 0.4399(3) 0.53769(4) 0.0385(3) Uani 1 1 d . . . . .
C15 C 0.05297(16) 0.7375(3) 0.53785(3) 0.0363(3) Uani 1 1 d . . . . .
C16 C -0.09898(17) 0.8769(3) 0.53873(3) 0.0410(3) Uani 1 1 d . . . . .
H16 H -0.109827 1.012455 0.555862 0.049 Uiso 1 1 calc R . . . .
C13 C 0.23721(16) 0.1830(3) 0.48586(3) 0.0398(3) Uani 1 1 d . . . . .
H13 H 0.339292 0.086530 0.485050 0.048 Uiso 1 1 calc R . . . .
C1 C 0.49247(17) 0.7208(3) 0.58788(3) 0.0455(4) Uani 1 1 d . . . . .
H1A H 0.503047 0.920059 0.589816 0.055 Uiso 1 1 calc R . . . .
H1B H 0.597739 0.649911 0.579674 0.055 Uiso 1 1 calc R . . . .
C10 C 0.20134(17) 0.8105(3) 0.56285(3) 0.0405(3) Uani 1 1 d . . . . .
C2 C 0.46987(19) 0.6019(3) 0.62421(3) 0.0482(4) Uani 1 1 d . . . . .
H2A H 0.357198 0.649579 0.631006 0.058 Uiso 1 1 calc R . . . .
H2B H 0.477579 0.401982 0.623210 0.058 Uiso 1 1 calc R . . . .
C3 C 0.60396(19) 0.7104(4) 0.65181(4) 0.0511(4) Uani 1 1 d . . . . .
H3A H 0.594433 0.910073 0.652700 0.061 Uiso 1 1 calc R . . . .
H3B H 0.716027 0.666625 0.644354 0.061 Uiso 1 1 calc R . . . .
C7 C 0.84783(19) 0.7246(4) 0.78040(4) 0.0514(4) Uani 1 1 d . . . . .
H7A H 0.960346 0.691185 0.772505 0.062 Uiso 1 1 calc R . . . .
H7B H 0.831102 0.923147 0.781025 0.062 Uiso 1 1 calc R . . . .
C4 C 0.59211(19) 0.5965(4) 0.68887(3) 0.0506(4) Uani 1 1 d . . . . .
H4A H 0.478640 0.633593 0.696044 0.061 Uiso 1 1 calc R . . . .
H4B H 0.606798 0.397539 0.688279 0.061 Uiso 1 1 calc R . . . .
C5 C 0.72275(19) 0.7165(4) 0.71630(4) 0.0515(4) Uani 1 1 d . . . . .
H5A H 0.706581 0.915087 0.717059 0.062 Uiso 1 1 calc R . . . .
H5B H 0.835922 0.682587 0.708770 0.062 Uiso 1 1 calc R . . . .
C6 C 0.71574(19) 0.6024(4) 0.75347(4) 0.0514(4) Uani 1 1 d . . . . .
H6A H 0.602949 0.637083 0.761153 0.062 Uiso 1 1 calc R . . . .
H6B H 0.731874 0.403760 0.752812 0.062 Uiso 1 1 calc R . . . .
C8 C 0.8442(2) 0.6130(4) 0.81761(4) 0.0596(5) Uani 1 1 d . . . . .
H8A H 0.860591 0.414395 0.817119 0.072 Uiso 1 1 calc R . . . .
H8B H 0.732366 0.648089 0.825747 0.072 Uiso 1 1 calc R . . . .
C9 C 0.9788(2) 0.7382(5) 0.84379(4) 0.0739(6) Uani 1 1 d . . . . .
H9A H 1.089949 0.706906 0.835756 0.111 Uiso 1 1 calc GR . . . .
H9B H 0.973044 0.653968 0.866683 0.111 Uiso 1 1 calc GR . . . .
H9C H 0.959192 0.933325 0.845584 0.111 Uiso 1 1 calc GR . . . .

loop_
_atom_site_aniso_label
_atom_site_aniso_U_11
_atom_site_aniso_U_22
_atom_site_aniso_U_33
_atom_site_aniso_U_23
_atom_site_aniso_U_13
_atom_site_aniso_U_12
O2 0.0416(6) 0.0540(7) 0.0551(6) -0.0011(5) -0.0012(4) 0.0088(5)
O1 0.0607(7) 0.0581(7) 0.0491(6) -0.0200(6) -0.0040(5) 0.0032(5)
N1 0.0407(6) 0.0427(7) 0.0342(6) -0.0019(5) -0.0013(5) -0.0008(5)
C12 0.0382(7) 0.0341(7) 0.0330(6) 0.0018(6) 0.0049(5) 0.0011(6)
C14 0.0382(7) 0.0314(7) 0.0306(6) 0.0016(6) 0.0048(5) 0.0000(5)
C11 0.0404(7) 0.0390(8) 0.0363(7) 0.0041(6) 0.0042(5) -0.0001(6)
C15 0.0416(7) 0.0357(8) 0.0317(6) -0.0005(6) 0.0038(5) 0.0000(6)
C16 0.0477(8) 0.0395(8) 0.0366(7) -0.0076(6) 0.0079(6) 0.0024(6)
C13 0.0386(7) 0.0397(8) 0.0415(7) -0.0007(7) 0.0063(6) 0.0064(6)
C1 0.0437(8) 0.0509(9) 0.0403(7) -0.0012(7) -0.0051(6) -0.0043(7)
C10 0.0466(8) 0.0411(8) 0.0336(7) -0.0016(7) 0.0023(6) -0.0017(7)
C2 0.0547(9) 0.0500(9) 0.0385(7) 0.0006(7) -0.0046(6) -0.0034(7)
C3 0.0550(9) 0.0539(10) 0.0425(8) 0.0015(8) -0.0065(7) -0.0002(8)
C7 0.0566(9) 0.0582(10) 0.0383(8) 0.0027(7) -0.0017(6) 0.0001(8)
C4 0.0566(9) 0.0519(10) 0.0419(8) 0.0005(7) -0.0039(7) 0.0006(8)
C5 0.0585(9) 0.0554(10) 0.0389(8) 0.0013(7) -0.0051(7) 0.0012(8)
C6 0.0565(9) 0.0540(10) 0.0426(8) 0.0012(7) -0.0020(7) 0.0004(8)
C8 0.0628(10) 0.0718(12) 0.0435(8) 0.0071(9) 0.0002(7) -0.0031(9)
C9 0.0746(12) 0.1040(17) 0.0416(9) 0.0077(10) -0.0044(8) -0.0108(11)

loop_
_atom_type_symbol
_atom_type_description
_atom_type_scat_dispersion_real
_atom_type_scat_dispersion_imag
_atom_type_scat_source
C C 0.0015 0.0009 'International Tables Vol C Tables 4.2.6.8 and 6.1.1.4'
H H 0.0000 0.0000 'International Tables Vol C Tables 4.2.6.8 and 6.1.1.4'
N N 0.0030 0.0019 'International Tables Vol C Tables 4.2.6.8 and 6.1.1.4'
O O 0.0056 0.0036 'International Tables Vol C Tables 4.2.6.8 and 6.1.1.4'

loop_
_geom_angle_atom_site_label_1
_geom_angle_atom_site_label_2
_geom_angle_atom_site_label_3
_geom_angle
_geom_angle_site_symmetry_1
_geom_angle_site_symmetry_3
_geom_angle_publ_flag
C11 N1 C1 118.73(11) . . ?
C11 N1 C10 124.86(11) . . ?
C10 N1 C1 116.40(12) . . ?
C14 C12 C11 119.76(12) . . ?
C13 C12 C14 120.04(12) . . ?
C13 C12 C11 120.20(12) . . ?
C12 C14 C14 119.48(15) . 3_566 ?
C15 C14 C12 121.29(11) . . ?
C15 C14 C14 119.23(15) . 3_566 ?
O2 C11 N1 120.92(12) . . ?
O2 C11 C12 122.10(13) . . ?
N1 C11 C12 116.98(12) . . ?
C14 C15 C10 119.46(12) . . ?
C16 C15 C14 120.16(12) . . ?
C16 C15 C10 120.35(13) . . ?
C15 C16 H16 119.7 . . ?
C15 C16 C13 120.55(13) . 3_566 ?
C13 C16 H16 119.7 3_566 . ?
C12 C13 C16 120.53(12) . 3_566 ?
C12 C13 H13 119.7 . . ?
C16 C13 H13 119.7 3_566 . ?
N1 C1 H1A 109.0 . . ?
N1 C1 H1B 109.0 . . ?
N1 C1 C2 112.80(12) . . ?
H1A C1 H1B 107.8 . . ?
C2 C1 H1A 109.0 . . ?
C2 C1 H1B 109.0 . . ?
O1 C10 N1 120.44(12) . . ?
O1 C10 C15 122.11(13) . . ?
N1 C10 C15 117.44(12) . . ?
C1 C2 H2A 109.4 . . ?
C1 C2 H2B 109.4 . . ?
H2A C2 H2B 108.0 . . ?
C3 C2 C1 111.33(12) . . ?
C3 C2 H2A 109.4 . . ?
C3 C2 H2B 109.4 . . ?
C2 C3 H3A 108.6 . . ?
C2 C3 H3B 108.6 . . ?
C2 C3 C4 114.57(13) . . ?
H3A C3 H3B 107.6 . . ?
C4 C3 H3A 108.6 . . ?
C4 C3 H3B 108.6 . . ?
H7A C7 H7B 107.5 . . ?
C6 C7 H7A 108.6 . . ?
C6 C7 H7B 108.6 . . ?
C8 C7 H7A 108.6 . . ?
C8 C7 H7B 108.6 . . ?
C8 C7 C6 114.81(14) . . ?
C3 C4 H4A 108.8 . . ?
C3 C4 H4B 108.8 . . ?
H4A C4 H4B 107.7 . . ?
C5 C4 C3 113.65(13) . . ?
C5 C4 H4A 108.8 . . ?
C5 C4 H4B 108.8 . . ?
C4 C5 H5A 108.6 . . ?
C4 C5 H5B 108.6 . . ?
C4 C5 C6 114.73(14) . . ?
H5A C5 H5B 107.6 . . ?
C6 C5 H5A 108.6 . . ?
C6 C5 H5B 108.6 . . ?
C7 C6 C5 113.78(14) . . ?
C7 C6 H6A 108.8 . . ?
C7 C6 H6B 108.8 . . ?
C5 C6 H6A 108.8 . . ?
C5 C6 H6B 108.8 . . ?
H6A C6 H6B 107.7 . . ?
C7 C8 H8A 108.9 . . ?
C7 C8 H8B 108.9 . . ?
C7 C8 C9 113.40(15) . . ?
H8A C8 H8B 107.7 . . ?
C9 C8 H8A 108.9 . . ?
C9 C8 H8B 108.9 . . ?
C8 C9 H9A 109.5 . . ?
C8 C9 H9B 109.5 . . ?
C8 C9 H9C 109.5 . . ?
H9A C9 H9B 109.5 . . ?
H9A C9 H9C 109.5 . . ?
H9B C9 H9C 109.5 . . ?

loop_
_geom_bond_atom_site_label_1
_geom_bond_atom_site_label_2
_geom_bond_distance
_geom_bond_site_symmetry_2
_geom_bond_publ_flag
O2 C11 1.2125(16) . ?
O1 C10 1.2096(16) . ?
N1 C11 1.3877(17) . ?
N1 C1 1.4689(16) . ?
N1 C10 1.3943(18) . ?
C12 C14 1.4085(18) . ?
C12 C11 1.4801(18) . ?
C12 C13 1.3675(18) . ?
C14 C14 1.410(2) 3_566 ?
C14 C15 1.4027(18) . ?
C15 C16 1.3731(19) . ?
C15 C10 1.4760(18) . ?
C16 H16 0.9300 . ?
C16 C13 1.3950(19) 3_566 ?
C13 H13 0.9300 . ?
C1 H1A 0.9700 . ?
C1 H1B 0.9700 . ?
C1 C2 1.5115(19) . ?
C2 H2A 0.9700 . ?
C2 H2B 0.9700 . ?
C2 C3 1.5086(19) . ?
C3 H3A 0.9700 . ?
C3 H3B 0.9700 . ?
C3 C4 1.5138(19) . ?
C7 H7A 0.9700 . ?
C7 H7B 0.9700 . ?
C7 C6 1.508(2) . ?
C7 C8 1.507(2) . ?
C4 H4A 0.9700 . ?
C4 H4B 0.9700 . ?
C4 C5 1.508(2) . ?
C5 H5A 0.9700 . ?
C5 H5B 0.9700 . ?
C5 C6 1.513(2) . ?
C6 H6A 0.9700 . ?
C6 H6B 0.9700 . ?
C8 H8A 0.9700 . ?
C8 H8B 0.9700 . ?
C8 C9 1.509(2) . ?
C9 H9A 0.9600 . ?
C9 H9B 0.9600 . ?
C9 H9C 0.9600 . ?
